data_4344789
loop_
_publ_author_name
'Plundrich, Gudrun T.'
'Wadepohl, Hubert'
'Gade, Lutz H.'

_publ_section_title
;
 Synthesis and Reactivity of Group 4 Metal Benzyl Complexes Supported by
 Carbazolide-Based PNP Pincer Ligands.
;
_journal_issue 1
_journal_name_full 'Inorganic chemistry'
_journal_page_first 353
_journal_paper_doi 10.1021/acs.inorgchem.5b02498
_journal_volume 55
_journal_year 2015
_chemical_formula_moiety 'C34 H54 Cl3 N P2 Zr'
_chemical_formula_sum 'C34 H54 Cl3 N P2 Zr'
_chemical_formula_weight 736.29
_chemical_properties_physical air-sensitive
_space_group_crystal_system monoclinic
_space_group_IT_number 14
_space_group_name_Hall '-P 2ybc'
_space_group_name_H-M_alt 'P 1 21/c 1'
_symmetry_cell_setting monoclinic
_symmetry_Int_Tables_number 14
_symmetry_space_group_name_Hall '-P 2ybc'
_symmetry_space_group_name_H-M 'P 1 21/c 1'
_atom_sites_solution_hydrogens geom
_atom_sites_solution_primary iterative
_atom_sites_solution_secondary difmap
_audit_block_code ga_gp27
_audit_creation_date
;
'Wed Mar 11 11:03:06 2015'
;
_audit_creation_method
;
Olex2 1.2
(compiled 2015.01.26 svn.r3151 for OlexSys, GUI svn.r4998)
;
_audit_update_record '11.03.2015 11:05:19 CET UTC+01:00  encif 1.29'
_cell_angle_alpha 90
_cell_angle_beta 110.5305(13)
_cell_angle_gamma 90
_cell_formula_units_Z 8
_cell_length_a 25.0976(3)
_cell_length_b 11.80726(12)
_cell_length_c 26.5517(3)
_cell_measurement_reflns_used 35312
_cell_measurement_temperature 120(1)
_cell_measurement_theta_max 31.8300
_cell_measurement_theta_min 3.6960
_cell_volume 7368.43(16)
_computing_cell_refinement
;
CrysAlisPro, Agilent Technologies,
Version 1.171.37.35g (release 09-12-2014 CrysAlis171 .NET)
(compiled Dec  9 2014,15:38:47)
;
_computing_data_collection
;
CrysAlisPro, Agilent Technologies,
Version 1.171.37.35g (release 09-12-2014 CrysAlis171 .NET)
(compiled Dec  9 2014,15:38:47)
;
_computing_data_reduction
;
CrysAlisPro, Agilent Technologies,
Version 1.171.37.35g (release 09-12-2014 CrysAlis171 .NET)
(compiled Dec  9 2014,15:38:47)
;
_computing_molecular_graphics 'Olex2 (Dolomanov et al., 2009)'
_computing_publication_material 'encif (Wadepohl, 2009-14); encifer 1.5 (CCDC, 2014)'
_computing_structure_refinement 'ShelXL (Sheldrick, 2008)'
_computing_structure_solution 'SUPERFLIP (Palatinus, 2007-2009)'
_diffrn_ambient_environment 'perfluoro polyether oil / N~2~'
_diffrn_ambient_temperature 120(1)
_diffrn_detector 'CCD plate'
_diffrn_detector_area_resol_mean 7.9621
_diffrn_detector_type Eos
_diffrn_measured_fraction_theta_full 0.998
_diffrn_measured_fraction_theta_max 0.939
_diffrn_measurement_details
;
  1 omega   24.00   55.00   0.5000   17.5000
omega____ theta____ kappa____ phi______ frames
    -       26.7881  -77.0000 -120.0000 62

  2 omega    0.00   28.00   0.5000   17.5000
omega____ theta____ kappa____ phi______ frames
    -       26.7881   77.0000 -180.0000 56

  3 omega    1.00   91.00   0.5000   17.5000
omega____ theta____ kappa____ phi______ frames
    -       26.7881   38.0000 -180.0000 180

  4 omega    3.00   94.00   0.5000   17.5000
omega____ theta____ kappa____ phi______ frames
    -       26.7881   38.0000  -30.0000 182

  5 omega  -31.00   22.00   0.5000   17.5000
omega____ theta____ kappa____ phi______ frames
    -       26.7881  -80.0000   97.5566 106

  6 omega   34.00   59.00   0.5000   17.5000
omega____ theta____ kappa____ phi______ frames
    -       26.7881  -80.0000   97.5566 50

  7 phi    120.00  168.00   0.5000   17.5000
omega____ theta____ kappa____ phi______ frames
  26.7881   26.7881   20.0000     -     96

  8 omega   -3.00   41.00   0.5000   17.5000
omega____ theta____ kappa____ phi______ frames
    -       26.7881   77.0000  -90.0000 88

  9 omega    6.00   90.00   0.5000   17.5000
omega____ theta____ kappa____ phi______ frames
    -       26.7881   57.0000 -150.0000 168

 10 omega    4.00   37.00   0.5000   17.5000
omega____ theta____ kappa____ phi______ frames
    -       26.7881   77.0000   90.0000 66

 11 omega  -33.00   33.00   0.5000   17.5000
omega____ theta____ kappa____ phi______ frames
    -       26.7881  -57.0000 -150.0000 132

 12 omega   -3.00   97.00   0.5000   17.5000
omega____ theta____ kappa____ phi______ frames
    -       26.7881   77.0000    0.0000 200

 13 omega  -34.00   60.00   0.5000   17.5000
omega____ theta____ kappa____ phi______ frames
    -       28.0000  -80.0000  -57.6301 188

 14 omega   26.00   59.00   0.5000   17.5000
omega____ theta____ kappa____ phi______ frames
    -       28.0000  -78.0000   66.7456 66

 15 omega  -42.00  -12.00   0.5000   17.5000
omega____ theta____ kappa____ phi______ frames
    -       28.0000  -78.0000   66.7456 60

 16 omega  -36.00   60.00   0.5000   17.5000
omega____ theta____ kappa____ phi______ frames
    -       28.0000  -80.0000  168.1854 192

 17 omega  -26.00   60.00   0.5000   17.5000
omega____ theta____ kappa____ phi______ frames
    -       28.0000  -80.0000    0.2887 172

;
_diffrn_measurement_device 'four-circle diffractometer'
_diffrn_measurement_device_type 'Agilent SuperNova, Dual, Cu at zero, Eos'
_diffrn_measurement_method '\w and \p scans'
_diffrn_measurement_specimen_support 'polyimid foil'
_diffrn_orient_matrix_UB_11 -0.0159349000
_diffrn_orient_matrix_UB_12 -0.0279348000
_diffrn_orient_matrix_UB_13 -0.0242593000
_diffrn_orient_matrix_UB_21 0.0254122000
_diffrn_orient_matrix_UB_22 -0.0236785000
_diffrn_orient_matrix_UB_23 -0.0014164000
_diffrn_orient_matrix_UB_31 -0.0032744000
_diffrn_orient_matrix_UB_32 -0.0476242000
_diffrn_orient_matrix_UB_33 0.0149416000
_diffrn_radiation_monochromator mirror
_diffrn_radiation_probe x-ray
_diffrn_radiation_type 'Mo K\a'
_diffrn_radiation_wavelength 0.71073
_diffrn_reflns_av_R_equivalents 0.0767
_diffrn_reflns_av_unetI/netI 0.0535
_diffrn_reflns_laue_measured_fraction_full 0.998
_diffrn_reflns_laue_measured_fraction_max 0.939
_diffrn_reflns_limit_h_max 37
_diffrn_reflns_limit_h_min -37
_diffrn_reflns_limit_k_max 17
_diffrn_reflns_limit_k_min -17
_diffrn_reflns_limit_l_max 40
_diffrn_reflns_limit_l_min -39
_diffrn_reflns_number 190175
_diffrn_reflns_point_group_measured_fraction_full 0.998
_diffrn_reflns_point_group_measured_fraction_max 0.939
_diffrn_reflns_theta_full 25.242
_diffrn_reflns_theta_max 32.848
_diffrn_reflns_theta_min 3.265
_diffrn_source 'microfocus X-Ray tube'
_exptl_absorpt_coefficient_mu 0.626
_exptl_absorpt_correction_T_max 0.953
_exptl_absorpt_correction_T_min 0.924
_exptl_absorpt_correction_type gaussian
_exptl_absorpt_process_details
;
CrysAlisPro, Agilent Technologies,
Version 1.171.37.35g (release 09-12-2014 CrysAlis171 .NET)
(compiled Dec  9 2014,15:38:47)
Numerical absorption correction based on gaussian integration over
            a multifaceted crystal model
Empirical absorption correction using spherical harmonics,
 implemented in SCALE3 ABSPACK scaling algorithm.
;
_exptl_crystal_colour red
_exptl_crystal_colour_primary red
_exptl_crystal_density_diffrn 1.327
_exptl_crystal_description irregular
_exptl_crystal_F_000 3088
_exptl_crystal_size_max 0.184
_exptl_crystal_size_mid 0.132
_exptl_crystal_size_min 0.100
_refine_diff_density_max 0.614
_refine_diff_density_min -0.812
_refine_diff_density_rms 0.101
_refine_ls_extinction_method none
_refine_ls_goodness_of_fit_ref 1.048
_refine_ls_hydrogen_treatment constr
_refine_ls_matrix_type full
_refine_ls_number_parameters 767
_refine_ls_number_reflns 25765
_refine_ls_number_restraints 0
_refine_ls_restrained_S_all 1.048
_refine_ls_R_factor_all 0.0668
_refine_ls_R_factor_gt 0.0420
_refine_ls_shift/su_max 0.001
_refine_ls_shift/su_mean 0.000
_refine_ls_structure_factor_coef Fsqd
_refine_ls_weighting_details 'w=1/[\s^2^(Fo^2^)+(0.0380P)^2^+3.8482P] where P=(Fo^2^+2Fc^2^)/3'
_refine_ls_weighting_scheme calc
_refine_ls_wR_factor_gt 0.0897
_refine_ls_wR_factor_ref 0.0988
_reflns_Friedel_coverage 0.000
_reflns_number_gt 19423
_reflns_number_total 25765
_reflns_threshold_expression 'I > 2\s(I)'
_cod_data_source_file ic5b02498_si_002.cif
_cod_data_source_block ga_gp27
_cod_original_cell_volume 7368.41(16)
_cod_original_sg_symbol_H-M 'P 21/c'
_cod_database_code 4344789
_audit_block_refno 2372
_audit_block_usercomment 'gp859, irregular, red'
_chemical_oxdiff_formula 'C34 H54 Cl3 N P2 Zr'
_chemical_oxdiff_usercomment 'gp859, irregular, red'
_shelx_space_group_comment
;
The symmetry employed for this shelxl refinement is uniquely defined
by the following loop, which should always be used as a source of
symmetry information in preference to the above space-group names.
They are only intended as comments.
;
_shelx_estimated_absorpt_t_max 0.940
_shelx_estimated_absorpt_t_min 0.940
_reflns_odcompleteness_completeness 99.73
_reflns_odcompleteness_iscentric 1
_reflns_odcompleteness_theta 26.32
_shelxl_version_number 2014/7
_olex2_refinement_description
;
1. Fixed Uiso
 At 1.2 times of:
  All C(H) groups, All C(H,H) groups
 At 1.5 times of:
  All C(H,H,H) groups
2.a Ternary CH refined with riding coordinates:
 C24(H24), C27(H27), C30(H30), C33(H33), C74(H74), C77(H77), C80(H80), C83(H83)
2.b Secondary CH2 refined with riding coordinates:
 C14(H14A,H14B), C15(H15A,H15B), C64(H64A,H64B), C65(H65A,H65B)
2.c Aromatic/amide H refined with riding coordinates:
 C4(H4), C6(H6), C9(H9), C11(H11), C54(H54), C56(H56), C59(H59), C61(H61)
2.d Idealised Me refined as rotating group:
 C17(H17A,H17B,H17C), C18(H18A,H18B,H18C), C19(H19A,H19B,H19C), C21(H21A,H21B,
 H21C), C22(H22A,H22B,H22C), C23(H23A,H23B,H23C), C25(H25A,H25B,H25C), C26(H26A,
 H26B,H26C), C28(H28A,H28B,H28C), C29(H29A,H29B,H29C), C31(H31A,H31B,H31C),
 C32(H32A,H32B,H32C), C34(H34A,H34B,H34C), C35(H35A,H35B,H35C), C67(H67A,H67B,
 H67C), C68(H68A,H68B,H68C), C69(H69A,H69B,H69C), C71(H71A,H71B,H71C), C72(H72A,
 H72B,H72C), C73(H73A,H73B,H73C), C75(H75A,H75B,H75C), C76(H76A,H76B,H76C),
 C78(H78A,H78B,H78C), C79(H79A,H79B,H79C), C81(H81A,H81B,H81C), C82(H82A,H82B,
 H82C), C84(H84A,H84B,H84C), C85(H85A,H85B,H85C)
;
_olex2_submission_special_instructions 'No special instructions were received'
_cell_oxdiff_length_a 25.0995(3)
_cell_oxdiff_length_b 11.80678(12)
_cell_oxdiff_length_c 26.5481(3)
_cell_oxdiff_angle_alpha 89.9946(9)
_cell_oxdiff_angle_beta 110.5152(10)
_cell_oxdiff_angle_gamma 89.9828(9)
_cell_oxdiff_volume 7368.41(14)
_cell_oxdiff_measurement_reflns_used 35312

loop_
_symmetry_equiv_pos_as_xyz
'x, y, z'
'-x, y+1/2, -z+1/2'
'-x, -y, -z'
'x, -y-1/2, z-1/2'

loop_
_atom_site_label
_atom_site_type_symbol
_atom_site_fract_x
_atom_site_fract_y
_atom_site_fract_z
_atom_site_U_iso_or_equiv
_atom_site_adp_type
_atom_site_occupancy
_atom_site_site_symmetry_order
_atom_site_calc_flag
_atom_site_refinement_flags_posn
Zr1 Zr 0.08217(2) 0.58555(2) 0.38695(2) 0.01079(4) Uani 1 1 d .
Cl1 Cl 0.16587(2) 0.69757(4) 0.43461(2) 0.02138(10) Uani 1 1 d .
Cl2 Cl 0.03631(2) 0.63504(4) 0.45014(2) 0.02117(10) Uani 1 1 d .
Cl3 Cl 0.12725(2) 0.50255(4) 0.32829(2) 0.01886(9) Uani 1 1 d .
P1 P 0.11748(2) 0.38299(4) 0.44049(2) 0.01296(9) Uani 1 1 d .
P2 P 0.05084(2) 0.77841(4) 0.32300(2) 0.01124(8) Uani 1 1 d .
N1 N 0.00018(6) 0.51436(13) 0.33614(6) 0.0123(3) Uani 1 1 d .
C2 C -0.04878(8) 0.58256(15) 0.31312(7) 0.0124(3) Uani 1 1 d .
C3 C -0.05604(8) 0.68107(15) 0.28163(7) 0.0124(3) Uani 1 1 d .
C4 C -0.10894(8) 0.73440(15) 0.26559(7) 0.0139(3) Uani 1 1 d .
H4 H -0.1138 0.8020 0.2450 0.017 Uiso 1 1 calc R
C5 C -0.15533(8) 0.69389(15) 0.27812(7) 0.0137(3) Uani 1 1 d .
C6 C -0.14844(8) 0.59210(15) 0.30618(7) 0.0143(3) Uani 1 1 d .
H6 H -0.1796 0.5599 0.3136 0.017 Uiso 1 1 calc R
C7 C -0.09613(8) 0.53770(15) 0.32324(7) 0.0125(3) Uani 1 1 d .
C8 C -0.07771(8) 0.43290(15) 0.35158(7) 0.0126(3) Uani 1 1 d .
C9 C -0.10764(8) 0.35136(15) 0.36877(7) 0.0140(3) Uani 1 1 d .
H9 H -0.1463 0.3642 0.3646 0.017 Uiso 1 1 calc R
C10 C -0.08122(8) 0.25163(15) 0.39191(7) 0.0140(3) Uani 1 1 d .
C11 C -0.02392(8) 0.23843(15) 0.39732(7) 0.0146(3) Uani 1 1 d .
H11 H -0.0053 0.1705 0.4133 0.018 Uiso 1 1 calc R
C12 C 0.00780(8) 0.31808(15) 0.38087(7) 0.0135(3) Uani 1 1 d .
C13 C -0.01974(8) 0.41979(15) 0.35767(7) 0.0122(3) Uani 1 1 d .
C14 C 0.06919(8) 0.29006(15) 0.38895(7) 0.0145(3) Uani 1 1 d .
H14A H 0.0758 0.2999 0.3546 0.017 Uiso 1 1 calc R
H14B H 0.0770 0.2100 0.4002 0.017 Uiso 1 1 calc R
C15 C -0.00941(8) 0.73031(15) 0.26503(7) 0.0135(3) Uani 1 1 d .
H15A H -0.0247 0.7950 0.2405 0.016 Uiso 1 1 calc R
H15B H 0.0039 0.6723 0.2452 0.016 Uiso 1 1 calc R
C16 C -0.21218(8) 0.75735(16) 0.26366(8) 0.0172(4) Uani 1 1 d .
C17 C -0.21269(9) 0.86957(17) 0.23476(9) 0.0232(4) Uani 1 1 d .
H17A H -0.1816 0.9178 0.2572 0.035 Uiso 1 1 calc GR
H17B H -0.2491 0.9080 0.2282 0.035 Uiso 1 1 calc GR
H17C H -0.2076 0.8549 0.2004 0.035 Uiso 1 1 calc GR
C18 C -0.22248(10) 0.7844(2) 0.31619(9) 0.0281(5) Uani 1 1 d .
H18A H -0.2241 0.7137 0.3349 0.042 Uiso 1 1 calc GR
H18B H -0.2586 0.8251 0.3079 0.042 Uiso 1 1 calc GR
H18C H -0.1913 0.8317 0.3392 0.042 Uiso 1 1 calc GR
C19 C -0.26049(9) 0.68272(19) 0.22772(10) 0.0291(5) Uani 1 1 d .
H19A H -0.2541 0.6664 0.1941 0.044 Uiso 1 1 calc GR
H19B H -0.2968 0.7224 0.2197 0.044 Uiso 1 1 calc GR
H19C H -0.2615 0.6116 0.2464 0.044 Uiso 1 1 calc GR
C20 C -0.11441(8) 0.15673(16) 0.40713(8) 0.0168(4) Uani 1 1 d .
C21 C -0.07522(11) 0.0738(2) 0.44760(11) 0.0349(6) Uani 1 1 d .
H21A H -0.0530 0.0308 0.4303 0.052 Uiso 1 1 calc GR
H21B H -0.0982 0.0215 0.4602 0.052 Uiso 1 1 calc GR
H21C H -0.0494 0.1159 0.4783 0.052 Uiso 1 1 calc GR
C22 C -0.15608(11) 0.20540(19) 0.43193(10) 0.0305(5) Uani 1 1 d .
H22A H -0.1351 0.2506 0.4637 0.046 Uiso 1 1 calc GR
H22B H -0.1758 0.1433 0.4425 0.046 Uiso 1 1 calc GR
H22C H -0.1839 0.2535 0.4055 0.046 Uiso 1 1 calc GR
C23 C -0.14847(11) 0.0917(2) 0.35584(10) 0.0331(5) Uani 1 1 d .
H23A H -0.1732 0.1445 0.3294 0.050 Uiso 1 1 calc GR
H23B H -0.1718 0.0336 0.3645 0.050 Uiso 1 1 calc GR
H23C H -0.1222 0.0556 0.3408 0.050 Uiso 1 1 calc GR
C24 C 0.19108(8) 0.32952(17) 0.45506(8) 0.0191(4) Uani 1 1 d .
H24 H 0.2005 0.2802 0.4876 0.023 Uiso 1 1 calc R
C25 C 0.23439(9) 0.42692(19) 0.46898(10) 0.0299(5) Uani 1 1 d .
H25A H 0.2297 0.4714 0.4365 0.045 Uiso 1 1 calc GR
H25B H 0.2730 0.3958 0.4831 0.045 Uiso 1 1 calc GR
H25C H 0.2280 0.4757 0.4962 0.045 Uiso 1 1 calc GR
C26 C 0.19727(10) 0.25693(19) 0.40978(9) 0.0276(5) Uani 1 1 d .
H26A H 0.1721 0.1910 0.4039 0.041 Uiso 1 1 calc GR
H26B H 0.2368 0.2314 0.4197 0.041 Uiso 1 1 calc GR
H26C H 0.1869 0.3018 0.3767 0.041 Uiso 1 1 calc GR
C27 C 0.10051(9) 0.35929(17) 0.50173(8) 0.0191(4) Uani 1 1 d .
H27 H 0.0603 0.3842 0.4936 0.023 Uiso 1 1 calc R
C28 C 0.13808(11) 0.43514(19) 0.54725(8) 0.0295(5) Uani 1 1 d .
H28A H 0.1778 0.4107 0.5576 0.044 Uiso 1 1 calc GR
H28B H 0.1257 0.4293 0.5783 0.044 Uiso 1 1 calc GR
H28C H 0.1347 0.5139 0.5349 0.044 Uiso 1 1 calc GR
C29 C 0.10424(10) 0.23545(19) 0.52018(9) 0.0279(5) Uani 1 1 d .
H29A H 0.0794 0.1886 0.4909 0.042 Uiso 1 1 calc GR
H29B H 0.0922 0.2297 0.5514 0.042 Uiso 1 1 calc GR
H29C H 0.1436 0.2089 0.5301 0.042 Uiso 1 1 calc GR
C30 C 0.09610(8) 0.84739(16) 0.28964(7) 0.0161(4) Uani 1 1 d .
H30 H 0.0708 0.8977 0.2609 0.019 Uiso 1 1 calc R
C31 C 0.12122(9) 0.75981(19) 0.26196(9) 0.0235(4) Uani 1 1 d .
H31A H 0.1479 0.7111 0.2891 0.035 Uiso 1 1 calc GR
H31B H 0.1414 0.7986 0.2413 0.035 Uiso 1 1 calc GR
H31C H 0.0905 0.7134 0.2377 0.035 Uiso 1 1 calc GR
C32 C 0.14351(10) 0.9218(2) 0.32678(9) 0.0293(5) Uani 1 1 d .
H32A H 0.1268 0.9815 0.3422 0.044 Uiso 1 1 calc GR
H32B H 0.1649 0.9562 0.3062 0.044 Uiso 1 1 calc GR
H32C H 0.1691 0.8753 0.3558 0.044 Uiso 1 1 calc GR
C33 C 0.01953(8) 0.89020(15) 0.35263(7) 0.0159(4) Uani 1 1 d .
H33 H -0.0146 0.8559 0.3578 0.019 Uiso 1 1 calc R
C34 C 0.05924(9) 0.92807(17) 0.40849(8) 0.0216(4) Uani 1 1 d .
H34A H 0.0732 0.8614 0.4313 0.032 Uiso 1 1 calc GR
H34B H 0.0383 0.9773 0.4248 0.032 Uiso 1 1 calc GR
H34C H 0.0916 0.9697 0.4050 0.032 Uiso 1 1 calc GR
C35 C -0.00201(10) 0.99129(17) 0.31503(8) 0.0243(4) Uani 1 1 d .
H35A H 0.0303 1.0297 0.3098 0.037 Uiso 1 1 calc GR
H35B H -0.0218 1.0442 0.3309 0.037 Uiso 1 1 calc GR
H35C H -0.0284 0.9647 0.2802 0.037 Uiso 1 1 calc GR
Zr51 Zr 0.60747(2) 0.93507(2) 0.40143(2) 0.01463(4) Uani 1 1 d .
Cl51 Cl 0.69211(2) 0.93628(5) 0.37785(2) 0.02999(12) Uani 1 1 d .
Cl52 Cl 0.56831(2) 1.08223(5) 0.33556(2) 0.02943(12) Uani 1 1 d .
Cl53 Cl 0.65053(2) 0.80581(4) 0.47687(2) 0.02225(10) Uani 1 1 d .
P51 P 0.64623(2) 1.09495(4) 0.48172(2) 0.01556(9) Uani 1 1 d .
P52 P 0.57624(2) 0.72938(4) 0.34684(2) 0.01717(10) Uani 1 1 d .
N51 N 0.52438(7) 0.92934(14) 0.41174(7) 0.0169(3) Uani 1 1 d .
C52 C 0.47588(8) 0.87860(17) 0.37370(8) 0.0168(4) Uani 1 1 d .
C53 C 0.46926(8) 0.76762(17) 0.35331(8) 0.0182(4) Uani 1 1 d .
C54 C 0.41593(8) 0.73651(17) 0.31794(8) 0.0203(4) Uani 1 1 d .
H54 H 0.4110 0.6612 0.3046 0.024 Uiso 1 1 calc R
C55 C 0.36878(8) 0.80948(17) 0.30072(8) 0.0188(4) Uani 1 1 d .
C56 C 0.37593(8) 0.91895(17) 0.32088(8) 0.0178(4) Uani 1 1 d .
H56 H 0.3451 0.9709 0.3098 0.021 Uiso 1 1 calc R
C57 C 0.42884(8) 0.95280(16) 0.35773(8) 0.0160(4) Uani 1 1 d .
C58 C 0.44725(8) 1.05482(16) 0.38866(7) 0.0155(3) Uani 1 1 d .
C59 C 0.41970(8) 1.15636(16) 0.39032(7) 0.0164(4) Uani 1 1 d .
H59 H 0.3817 1.1681 0.3667 0.020 Uiso 1 1 calc R
C60 C 0.44778(8) 1.24059(17) 0.42654(8) 0.0171(4) Uani 1 1 d .
C61 C 0.50268(8) 1.21451(17) 0.46342(8) 0.0190(4) Uani 1 1 d .
H61 H 0.5212 1.2695 0.4899 0.023 Uiso 1 1 calc R
C62 C 0.53113(8) 1.11391(17) 0.46336(7) 0.0168(4) Uani 1 1 d .
C63 C 0.50418(8) 1.03505(17) 0.42274(8) 0.0164(4) Uani 1 1 d .
C64 C 0.58733(8) 1.08981(18) 0.50759(8) 0.0189(4) Uani 1 1 d .
H64A H 0.5860 1.0140 0.5230 0.023 Uiso 1 1 calc R
H64B H 0.5939 1.1464 0.5366 0.023 Uiso 1 1 calc R
C65 C 0.51758(9) 0.68456(17) 0.36814(9) 0.0216(4) Uani 1 1 d .
H65A H 0.5031 0.6105 0.3514 0.026 Uiso 1 1 calc R
H65B H 0.5322 0.6740 0.4076 0.026 Uiso 1 1 calc R
C66 C 0.31146(8) 0.76389(18) 0.26274(9) 0.0226(4) Uani 1 1 d .
C67 C 0.31890(12) 0.7068(3) 0.21426(12) 0.0542(9) Uani 1 1 d .
H67A H 0.3358 0.7606 0.1961 0.081 Uiso 1 1 calc GR
H67B H 0.2817 0.6822 0.1893 0.081 Uiso 1 1 calc GR
H67C H 0.3439 0.6409 0.2262 0.081 Uiso 1 1 calc GR
C68 C 0.26742(10) 0.8581(2) 0.24227(11) 0.0374(6) Uani 1 1 d .
H68A H 0.2601 0.8929 0.2727 0.056 Uiso 1 1 calc GR
H68B H 0.2320 0.8262 0.2172 0.056 Uiso 1 1 calc GR
H68C H 0.2819 0.9156 0.2237 0.056 Uiso 1 1 calc GR
C69 C 0.28821(11) 0.6797(3) 0.29384(13) 0.0472(7) Uani 1 1 d .
H69A H 0.3146 0.6159 0.3059 0.071 Uiso 1 1 calc GR
H69B H 0.2510 0.6518 0.2704 0.071 Uiso 1 1 calc GR
H69C H 0.2842 0.7176 0.3251 0.071 Uiso 1 1 calc GR
C70 C 0.42304(9) 1.35975(17) 0.42532(8) 0.0202(4) Uani 1 1 d .
C71 C 0.45279(11) 1.43863(19) 0.39715(10) 0.0299(5) Uani 1 1 d .
H71A H 0.4938 1.4390 0.4173 0.045 Uiso 1 1 calc GR
H71B H 0.4378 1.5156 0.3958 0.045 Uiso 1 1 calc GR
H71C H 0.4457 1.4114 0.3605 0.045 Uiso 1 1 calc GR
C72 C 0.43362(10) 1.40502(19) 0.48213(9) 0.0254(4) Uani 1 1 d .
H72A H 0.4145 1.3560 0.5003 0.038 Uiso 1 1 calc GR
H72B H 0.4185 1.4821 0.4798 0.038 Uiso 1 1 calc GR
H72C H 0.4746 1.4058 0.5025 0.038 Uiso 1 1 calc GR
C73 C 0.35890(10) 1.3630(2) 0.39430(10) 0.0312(5) Uani 1 1 d .
H73A H 0.3514 1.3446 0.3565 0.047 Uiso 1 1 calc GR
H73B H 0.3443 1.4390 0.3969 0.047 Uiso 1 1 calc GR
H73C H 0.3399 1.3076 0.4097 0.047 Uiso 1 1 calc GR
C74 C 0.71334(8) 1.07438(17) 0.53974(8) 0.0188(4) Uani 1 1 d .
H74 H 0.7273 1.1512 0.5543 0.023 Uiso 1 1 calc R
C75 C 0.75961(8) 1.02055(18) 0.52180(8) 0.0219(4) Uani 1 1 d .
H75A H 0.7490 0.9422 0.5104 0.033 Uiso 1 1 calc GR
H75B H 0.7960 1.0212 0.5519 0.033 Uiso 1 1 calc GR
H75C H 0.7633 1.0639 0.4917 0.033 Uiso 1 1 calc GR
C76 C 0.70455(9) 1.00699(19) 0.58544(8) 0.0240(4) Uani 1 1 d .
H76A H 0.6795 1.0495 0.5998 0.036 Uiso 1 1 calc GR
H76B H 0.7414 0.9946 0.6141 0.036 Uiso 1 1 calc GR
H76C H 0.6871 0.9338 0.5717 0.036 Uiso 1 1 calc GR
C77 C 0.64873(9) 1.24209(17) 0.45890(9) 0.0229(4) Uani 1 1 d .
H77 H 0.6120 1.2568 0.4288 0.027 Uiso 1 1 calc R
C78 C 0.69666(9) 1.25448(19) 0.43604(9) 0.0271(5) Uani 1 1 d .
H78A H 0.7335 1.2458 0.4651 0.041 Uiso 1 1 calc GR
H78B H 0.6945 1.3295 0.4197 0.041 Uiso 1 1 calc GR
H78C H 0.6926 1.1961 0.4087 0.041 Uiso 1 1 calc GR
C79 C 0.65459(11) 1.3319(2) 0.50201(11) 0.0353(6) Uani 1 1 d .
H79A H 0.6236 1.3233 0.5161 0.053 Uiso 1 1 calc GR
H79B H 0.6528 1.4075 0.4862 0.053 Uiso 1 1 calc GR
H79C H 0.6912 1.3225 0.5313 0.053 Uiso 1 1 calc GR
C80 C 0.62435(9) 0.60538(18) 0.37214(9) 0.0247(4) Uani 1 1 d .
H80 H 0.6256 0.5921 0.4097 0.030 Uiso 1 1 calc R
C81 C 0.68587(9) 0.6245(2) 0.37655(11) 0.0322(5) Uani 1 1 d .
H81A H 0.6876 0.6343 0.3405 0.048 Uiso 1 1 calc GR
H81B H 0.7089 0.5589 0.3940 0.048 Uiso 1 1 calc GR
H81C H 0.7007 0.6925 0.3980 0.048 Uiso 1 1 calc GR
C82 C 0.60014(11) 0.4966(2) 0.34120(12) 0.0382(6) Uani 1 1 d .
H82A H 0.5610 0.4856 0.3400 0.057 Uiso 1 1 calc GR
H82B H 0.6235 0.4320 0.3593 0.057 Uiso 1 1 calc GR
H82C H 0.6004 0.5026 0.3045 0.057 Uiso 1 1 calc GR
C83 C 0.54899(10) 0.72413(19) 0.27286(8) 0.0256(4) Uani 1 1 d .
H83 H 0.5273 0.6519 0.2614 0.031 Uiso 1 1 calc R
C84 C 0.50895(11) 0.8226(2) 0.24787(9) 0.0315(5) Uani 1 1 d .
H84A H 0.4778 0.8234 0.2620 0.047 Uiso 1 1 calc GR
H84B H 0.4934 0.8134 0.2087 0.047 Uiso 1 1 calc GR
H84C H 0.5300 0.8941 0.2568 0.047 Uiso 1 1 calc GR
C85 C 0.59805(12) 0.7248(3) 0.25083(11) 0.0451(7) Uani 1 1 d .
H85A H 0.6213 0.7928 0.2634 0.068 Uiso 1 1 calc GR
H85B H 0.5825 0.7246 0.2114 0.068 Uiso 1 1 calc GR
H85C H 0.6217 0.6573 0.2636 0.068 Uiso 1 1 calc GR

loop_
_atom_site_aniso_label
_atom_site_aniso_U_11
_atom_site_aniso_U_22
_atom_site_aniso_U_33
_atom_site_aniso_U_23
_atom_site_aniso_U_13
_atom_site_aniso_U_12
Zr1 0.01140(8) 0.00918(8) 0.01068(8) 0.00057(6) 0.00247(6) 0.00072(6)
Cl1 0.0163(2) 0.0196(2) 0.0234(2) -0.00323(18) 0.00088(18) -0.00409(17)
Cl2 0.0251(2) 0.0225(2) 0.0191(2) -0.00397(18) 0.01174(19) 0.00015(19)
Cl3 0.0213(2) 0.0187(2) 0.0194(2) -0.00022(17) 0.01066(18) 0.00384(17)
P1 0.0144(2) 0.0111(2) 0.0119(2) 0.00155(16) 0.00270(17) 0.00192(17)
P2 0.0127(2) 0.0102(2) 0.0101(2) 0.00076(15) 0.00317(16) -0.00046(16)
N1 0.0121(7) 0.0108(7) 0.0132(7) 0.0019(5) 0.0035(6) 0.0005(5)
C2 0.0134(8) 0.0119(8) 0.0114(8) -0.0008(6) 0.0036(6) 0.0005(6)
C3 0.0135(8) 0.0110(8) 0.0118(8) -0.0010(6) 0.0034(6) -0.0017(6)
C4 0.0155(8) 0.0106(8) 0.0146(8) 0.0018(6) 0.0041(7) 0.0003(6)
C5 0.0117(8) 0.0129(8) 0.0150(8) 0.0000(6) 0.0027(6) 0.0009(6)
C6 0.0138(8) 0.0137(8) 0.0156(8) 0.0007(6) 0.0053(7) -0.0003(7)
C7 0.0138(8) 0.0115(8) 0.0112(8) 0.0002(6) 0.0031(6) -0.0001(6)
C8 0.0135(8) 0.0113(8) 0.0120(8) 0.0002(6) 0.0032(6) -0.0007(6)
C9 0.0150(8) 0.0139(8) 0.0133(8) 0.0000(6) 0.0051(7) -0.0011(7)
C10 0.0169(8) 0.0121(8) 0.0123(8) -0.0014(6) 0.0044(7) -0.0036(7)
C11 0.0185(9) 0.0105(8) 0.0138(8) 0.0003(6) 0.0043(7) 0.0005(7)
C12 0.0152(8) 0.0110(8) 0.0126(8) -0.0015(6) 0.0027(6) -0.0010(6)
C13 0.0139(8) 0.0114(8) 0.0110(8) -0.0009(6) 0.0038(6) -0.0016(6)
C14 0.0165(8) 0.0109(8) 0.0147(8) 0.0002(6) 0.0037(7) 0.0018(7)
C15 0.0143(8) 0.0134(8) 0.0116(8) 0.0002(6) 0.0031(6) -0.0018(7)
C16 0.0152(8) 0.0149(9) 0.0217(9) 0.0033(7) 0.0067(7) 0.0017(7)
C17 0.0215(10) 0.0177(10) 0.0306(11) 0.0064(8) 0.0091(9) 0.0058(8)
C18 0.0317(12) 0.0262(11) 0.0333(12) 0.0029(9) 0.0200(10) 0.0088(9)
C19 0.0172(10) 0.0219(11) 0.0392(13) 0.0015(9) -0.0015(9) 0.0009(8)
C20 0.0207(9) 0.0132(8) 0.0174(9) 0.0007(7) 0.0077(7) -0.0034(7)
C21 0.0319(12) 0.0307(13) 0.0434(15) 0.0231(11) 0.0147(11) 0.0016(10)
C22 0.0412(13) 0.0209(11) 0.0411(14) 0.0034(9) 0.0289(11) -0.0044(10)
C23 0.0421(14) 0.0286(12) 0.0302(12) -0.0088(9) 0.0145(11) -0.0217(11)
C24 0.0161(9) 0.0164(9) 0.0218(10) 0.0048(7) 0.0030(7) 0.0048(7)
C25 0.0149(9) 0.0253(11) 0.0430(14) 0.0022(10) 0.0023(9) 0.0024(8)
C26 0.0243(11) 0.0271(11) 0.0322(12) 0.0027(9) 0.0106(9) 0.0110(9)
C27 0.0242(10) 0.0191(9) 0.0140(9) 0.0027(7) 0.0065(7) 0.0017(8)
C28 0.0458(14) 0.0261(11) 0.0145(10) -0.0011(8) 0.0078(9) 0.0013(10)
C29 0.0366(12) 0.0240(11) 0.0217(11) 0.0098(8) 0.0084(9) -0.0002(9)
C30 0.0143(8) 0.0185(9) 0.0141(8) 0.0037(7) 0.0034(7) -0.0030(7)
C31 0.0216(10) 0.0282(11) 0.0264(11) 0.0050(8) 0.0153(9) 0.0011(8)
C32 0.0258(11) 0.0354(13) 0.0249(11) 0.0006(9) 0.0066(9) -0.0169(10)
C33 0.0210(9) 0.0122(8) 0.0132(8) 0.0003(6) 0.0045(7) 0.0027(7)
C34 0.0315(11) 0.0165(9) 0.0142(9) -0.0031(7) 0.0049(8) 0.0036(8)
C35 0.0337(12) 0.0161(9) 0.0178(10) 0.0018(7) 0.0023(8) 0.0074(8)
Zr51 0.01376(8) 0.01498(9) 0.01512(9) 0.00005(6) 0.00504(7) -0.00037(7)
Cl51 0.0278(3) 0.0305(3) 0.0411(3) 0.0001(2) 0.0240(2) 0.0006(2)
Cl52 0.0278(3) 0.0319(3) 0.0277(3) 0.0148(2) 0.0086(2) 0.0033(2)
Cl53 0.0202(2) 0.0210(2) 0.0210(2) 0.00520(18) 0.00144(18) -0.00011(18)
P51 0.0127(2) 0.0168(2) 0.0160(2) 0.00004(18) 0.00370(17) -0.00033(18)
P52 0.0137(2) 0.0163(2) 0.0192(2) -0.00154(18) 0.00288(18) 0.00130(18)
N51 0.0147(7) 0.0186(8) 0.0164(8) 0.0006(6) 0.0040(6) 0.0009(6)
C52 0.0148(8) 0.0183(9) 0.0176(9) -0.0001(7) 0.0062(7) -0.0021(7)
C53 0.0162(9) 0.0165(9) 0.0222(10) 0.0014(7) 0.0072(7) 0.0000(7)
C54 0.0184(9) 0.0181(9) 0.0233(10) -0.0034(7) 0.0061(8) -0.0032(7)
C55 0.0154(9) 0.0223(10) 0.0187(9) -0.0026(7) 0.0060(7) -0.0019(7)
C56 0.0138(8) 0.0218(10) 0.0179(9) -0.0007(7) 0.0055(7) 0.0008(7)
C57 0.0144(8) 0.0169(9) 0.0170(9) 0.0000(7) 0.0057(7) -0.0004(7)
C58 0.0132(8) 0.0189(9) 0.0154(8) 0.0000(7) 0.0061(7) -0.0013(7)
C59 0.0130(8) 0.0201(9) 0.0158(9) 0.0003(7) 0.0045(7) -0.0005(7)
C60 0.0155(8) 0.0202(9) 0.0165(9) -0.0008(7) 0.0067(7) -0.0001(7)
C61 0.0160(9) 0.0231(10) 0.0183(9) -0.0052(7) 0.0066(7) -0.0032(7)
C62 0.0124(8) 0.0234(10) 0.0148(9) -0.0006(7) 0.0049(7) -0.0013(7)
C63 0.0130(8) 0.0197(9) 0.0167(9) 0.0000(7) 0.0056(7) -0.0019(7)
C64 0.0136(8) 0.0256(10) 0.0166(9) -0.0033(7) 0.0041(7) -0.0018(7)
C65 0.0186(9) 0.0158(9) 0.0282(11) 0.0019(8) 0.0053(8) -0.0008(7)
C66 0.0156(9) 0.0228(10) 0.0264(11) -0.0073(8) 0.0038(8) -0.0030(8)
C67 0.0288(14) 0.077(2) 0.0486(17) -0.0386(16) 0.0036(12) -0.0002(14)
C68 0.0224(11) 0.0305(13) 0.0468(15) -0.0056(11) -0.0034(10) 0.0007(10)
C69 0.0271(13) 0.0452(17) 0.0589(19) 0.0110(14) 0.0022(12) -0.0156(12)
C70 0.0182(9) 0.0198(10) 0.0211(10) -0.0026(7) 0.0051(8) -0.0014(8)
C71 0.0396(13) 0.0234(11) 0.0311(12) 0.0022(9) 0.0181(10) -0.0009(10)
C72 0.0286(11) 0.0236(11) 0.0266(11) -0.0054(8) 0.0129(9) -0.0012(9)
C73 0.0240(11) 0.0247(11) 0.0376(13) -0.0085(10) 0.0016(10) 0.0055(9)
C74 0.0141(8) 0.0198(10) 0.0192(9) -0.0009(7) 0.0017(7) 0.0004(7)
C75 0.0156(9) 0.0254(10) 0.0229(10) 0.0035(8) 0.0044(8) 0.0018(8)
C76 0.0188(10) 0.0332(12) 0.0173(10) 0.0014(8) 0.0030(8) 0.0003(9)
C77 0.0185(9) 0.0180(10) 0.0289(11) 0.0021(8) 0.0041(8) 0.0004(8)
C78 0.0264(11) 0.0262(11) 0.0285(11) 0.0078(9) 0.0093(9) -0.0028(9)
C79 0.0313(13) 0.0198(11) 0.0555(17) -0.0072(10) 0.0163(12) -0.0021(9)
C80 0.0191(10) 0.0193(10) 0.0318(12) 0.0008(8) 0.0042(8) 0.0034(8)
C81 0.0196(10) 0.0274(12) 0.0455(15) -0.0038(10) 0.0065(10) 0.0047(9)
C82 0.0270(12) 0.0195(11) 0.0590(17) -0.0068(11) 0.0038(12) 0.0063(9)
C83 0.0270(11) 0.0274(11) 0.0193(10) -0.0040(8) 0.0041(8) -0.0007(9)
C84 0.0345(13) 0.0339(13) 0.0232(11) 0.0060(9) 0.0064(10) 0.0040(10)
C85 0.0487(17) 0.0638(19) 0.0267(13) -0.0011(12) 0.0182(12) 0.0141(15)

loop_
_atom_type_symbol
_atom_type_description
_atom_type_scat_dispersion_real
_atom_type_scat_dispersion_imag
_atom_type_scat_source
C C 0.0033 0.0016 'International Tables Vol C Tables 4.2.6.8 and 6.1.1.4'
H H 0.0000 0.0000 'International Tables Vol C Tables 4.2.6.8 and 6.1.1.4'
Cl Cl 0.1484 0.1585 'International Tables Vol C Tables 4.2.6.8 and 6.1.1.4'
N N 0.0061 0.0033 'International Tables Vol C Tables 4.2.6.8 and 6.1.1.4'
P P 0.1023 0.0942 'International Tables Vol C Tables 4.2.6.8 and 6.1.1.4'
Zr Zr -2.9673 0.5597 'International Tables Vol C Tables 4.2.6.8 and 6.1.1.4'

loop_
_exptl_crystal_face_index_h
_exptl_crystal_face_index_k
_exptl_crystal_face_index_l
_exptl_crystal_face_perp_dist
_exptl_oxdiff_crystal_face_indexfrac_h
_exptl_oxdiff_crystal_face_indexfrac_k
_exptl_oxdiff_crystal_face_indexfrac_l
_exptl_oxdiff_crystal_face_x
_exptl_oxdiff_crystal_face_y
_exptl_oxdiff_crystal_face_z
-5 1 -33 0.0498 -5.0240 1.0038 -32.9813 0.8521 -0.1047 -0.5241
-28 10 5 0.0705 -27.9941 10.0039 5.0247 0.0447 -0.9554 -0.3097
-17 -14 -5 0.0655 -17.0164 -13.9920 -4.9906 0.7831 -0.0940 0.6475
17 13 8 0.0424 17.0179 12.9920 7.9889 -0.8279 0.1135 -0.5551
1 14 -18 0.0663 0.9971 13.9979 -17.9867 0.0294 -0.2806 -0.9387
5 -1 33 0.0498 5.0240 -1.0038 32.9813 -0.8521 0.1047 0.5241
8 -14 13 0.0668 8.0009 -13.9996 12.9817 -0.0513 0.5164 0.8345
-23 -10 25 0.0566 -22.9930 -9.9941 25.0030 0.0390 -0.3831 0.9248
35 -2 -17 0.0853 34.9923 -2.0065 -17.0215 -0.0886 0.9609 -0.2733
-24 1 -17 0.0487 -24.0157 1.0070 -16.9731 0.7663 -0.6101 -0.2229
12 -2 -37 0.0566 11.9739 -1.9993 -36.9945 0.7625 0.4040 -0.4968
-2 15 17 0.0635 -1.9774 14.9954 17.0010 -0.7998 -0.4294 -0.4536
2 -15 -17 0.0635 1.9774 -14.9954 -17.0010 0.7998 0.4294 0.4536
18 12 -24 0.0692 17.9942 11.9948 -23.9986 -0.0396 0.2072 -0.9887
34 2 -6 0.0772 33.9999 2.0000 -6.0000 -0.4521 0.8252 -0.2962
-18 4 36 0.0799 -17.9999 4.0000 36.0000 -0.6982 -0.6031 0.4063

loop_
_geom_angle_atom_site_label_1
_geom_angle_atom_site_label_2
_geom_angle_atom_site_label_3
_geom_angle
Cl1 Zr1 Cl3 92.375(18)
Cl1 Zr1 P1 98.073(16)
Cl1 Zr1 P2 83.109(16)
Cl2 Zr1 Cl1 92.412(18)
Cl2 Zr1 Cl3 170.150(18)
Cl2 Zr1 P1 89.824(16)
Cl2 Zr1 P2 97.143(16)
Cl3 Zr1 P1 80.983(16)
Cl3 Zr1 P2 91.974(16)
P1 Zr1 P2 172.889(15)
N1 Zr1 Cl1 169.21(4)
N1 Zr1 Cl2 86.98(4)
N1 Zr1 Cl3 89.92(4)
N1 Zr1 P1 92.70(4)
N1 Zr1 P2 86.27(4)
C14 P1 Zr1 97.16(6)
C14 P1 C24 107.42(9)
C14 P1 C27 105.68(9)
C24 P1 Zr1 121.10(7)
C27 P1 Zr1 117.00(7)
C27 P1 C24 106.58(9)
C15 P2 Zr1 103.45(6)
C15 P2 C30 101.43(8)
C15 P2 C33 103.34(9)
C30 P2 Zr1 124.11(6)
C33 P2 Zr1 113.33(6)
C33 P2 C30 108.22(9)
C2 N1 Zr1 122.16(11)
C2 N1 C13 104.23(14)
C13 N1 Zr1 116.08(11)
C3 C2 N1 129.69(16)
C3 C2 C7 118.81(16)
C7 C2 N1 111.45(15)
C2 C3 C15 122.81(16)
C4 C3 C2 117.76(16)
C4 C3 C15 119.42(16)
C3 C4 H4 118.2
C3 C4 C5 123.67(17)
C5 C4 H4 118.2
C4 C5 C16 123.36(16)
C6 C5 C4 117.62(16)
C6 C5 C16 119.00(16)
C5 C6 H6 120.0
C7 C6 C5 120.00(17)
C7 C6 H6 120.0
C2 C7 C8 106.58(15)
C6 C7 C2 121.87(16)
C6 C7 C8 131.54(17)
C9 C8 C7 130.93(17)
C9 C8 C13 122.55(16)
C13 C8 C7 106.43(15)
C8 C9 H9 119.9
C10 C9 C8 120.26(17)
C10 C9 H9 119.9
C9 C10 C11 117.00(16)
C9 C10 C20 121.25(17)
C11 C10 C20 121.61(16)
C10 C11 H11 117.7
C12 C11 C10 124.68(17)
C12 C11 H11 117.7
C11 C12 C13 117.55(17)
C11 C12 C14 118.10(16)
C13 C12 C14 124.35(16)
C8 C13 N1 111.12(15)
C12 C13 N1 130.88(16)
C12 C13 C8 117.94(16)
P1 C14 H14A 109.6
P1 C14 H14B 109.6
C12 C14 P1 110.31(12)
C12 C14 H14A 109.6
C12 C14 H14B 109.6
H14A C14 H14B 108.1
P2 C15 H15A 109.3
P2 C15 H15B 109.3
C3 C15 P2 111.82(12)
C3 C15 H15A 109.3
C3 C15 H15B 109.3
H15A C15 H15B 107.9
C5 C16 C18 108.14(16)
C17 C16 C5 113.06(16)
C17 C16 C18 107.48(17)
C17 C16 C19 108.69(17)
C19 C16 C5 109.76(16)
C19 C16 C18 109.66(18)
C16 C17 H17A 109.5
C16 C17 H17B 109.5
C16 C17 H17C 109.5
H17A C17 H17B 109.5
H17A C17 H17C 109.5
H17B C17 H17C 109.5
C16 C18 H18A 109.5
C16 C18 H18B 109.5
C16 C18 H18C 109.5
H18A C18 H18B 109.5
H18A C18 H18C 109.5
H18B C18 H18C 109.5
C16 C19 H19A 109.5
C16 C19 H19B 109.5
C16 C19 H19C 109.5
H19A C19 H19B 109.5
H19A C19 H19C 109.5
H19B C19 H19C 109.5
C10 C20 C23 108.45(16)
C21 C20 C10 112.24(17)
C21 C20 C22 107.84(18)
C21 C20 C23 108.89(19)
C22 C20 C10 110.83(16)
C22 C20 C23 108.51(19)
C20 C21 H21A 109.5
C20 C21 H21B 109.5
C20 C21 H21C 109.5
H21A C21 H21B 109.5
H21A C21 H21C 109.5
H21B C21 H21C 109.5
C20 C22 H22A 109.5
C20 C22 H22B 109.5
C20 C22 H22C 109.5
H22A C22 H22B 109.5
H22A C22 H22C 109.5
H22B C22 H22C 109.5
C20 C23 H23A 109.5
C20 C23 H23B 109.5
C20 C23 H23C 109.5
H23A C23 H23B 109.5
H23A C23 H23C 109.5
H23B C23 H23C 109.5
P1 C24 H24 107.2
C25 C24 P1 111.30(14)
C25 C24 H24 107.2
C26 C24 P1 113.23(14)
C26 C24 H24 107.2
C26 C24 C25 110.52(18)
C24 C25 H25A 109.5
C24 C25 H25B 109.5
C24 C25 H25C 109.5
H25A C25 H25B 109.5
H25A C25 H25C 109.5
H25B C25 H25C 109.5
C24 C26 H26A 109.5
C24 C26 H26B 109.5
C24 C26 H26C 109.5
H26A C26 H26B 109.5
H26A C26 H26C 109.5
H26B C26 H26C 109.5
P1 C27 H27 107.1
C28 C27 P1 109.78(15)
C28 C27 H27 107.1
C28 C27 C29 110.67(17)
C29 C27 P1 114.82(15)
C29 C27 H27 107.1
C27 C28 H28A 109.5
C27 C28 H28B 109.5
C27 C28 H28C 109.5
H28A C28 H28B 109.5
H28A C28 H28C 109.5
H28B C28 H28C 109.5
C27 C29 H29A 109.5
C27 C29 H29B 109.5
C27 C29 H29C 109.5
H29A C29 H29B 109.5
H29A C29 H29C 109.5
H29B C29 H29C 109.5
P2 C30 H30 107.1
C31 C30 P2 110.96(13)
C31 C30 H30 107.1
C31 C30 C32 109.89(17)
C32 C30 P2 114.35(14)
C32 C30 H30 107.1
C30 C31 H31A 109.5
C30 C31 H31B 109.5
C30 C31 H31C 109.5
H31A C31 H31B 109.5
H31A C31 H31C 109.5
H31B C31 H31C 109.5
C30 C32 H32A 109.5
C30 C32 H32B 109.5
C30 C32 H32C 109.5
H32A C32 H32B 109.5
H32A C32 H32C 109.5
H32B C32 H32C 109.5
P2 C33 H33 106.4
C34 C33 P2 112.99(13)
C34 C33 H33 106.4
C35 C33 P2 112.68(14)
C35 C33 H33 106.4
C35 C33 C34 111.40(16)
C33 C34 H34A 109.5
C33 C34 H34B 109.5
C33 C34 H34C 109.5
H34A C34 H34B 109.5
H34A C34 H34C 109.5
H34B C34 H34C 109.5
C33 C35 H35A 109.5
C33 C35 H35B 109.5
C33 C35 H35C 109.5
H35A C35 H35B 109.5
H35A C35 H35C 109.5
H35B C35 H35C 109.5
Cl51 Zr51 Cl52 88.83(2)
Cl51 Zr51 Cl53 92.28(2)
Cl51 Zr51 P51 95.310(19)
Cl51 Zr51 P52 89.019(18)
Cl52 Zr51 Cl53 172.53(2)
Cl52 Zr51 P51 90.628(19)
Cl52 Zr51 P52 106.289(19)
Cl53 Zr51 P51 81.916(17)
Cl53 Zr51 P52 81.121(17)
P51 Zr51 P52 162.643(17)
N51 Zr51 Cl51 172.52(5)
N51 Zr51 Cl52 87.10(4)
N51 Zr51 Cl53 92.57(4)
N51 Zr51 P51 91.01(4)
N51 Zr51 P52 86.11(4)
C64 P51 Zr51 98.90(6)
C64 P51 C74 107.47(9)
C64 P51 C77 106.15(10)
C74 P51 Zr51 121.55(7)
C77 P51 Zr51 115.69(7)
C77 P51 C74 105.64(9)
C65 P52 Zr51 101.57(7)
C65 P52 C80 98.68(10)
C65 P52 C83 106.37(10)
C80 P52 Zr51 117.81(7)
C83 P52 Zr51 120.95(8)
C83 P52 C80 107.99(10)
C52 N51 Zr51 122.75(12)
C52 N51 C63 103.90(15)
C63 N51 Zr51 115.01(12)
C53 C52 N51 128.79(18)
C53 C52 C57 119.33(18)
C57 C52 N51 111.82(17)
C52 C53 C65 122.19(18)
C54 C53 C52 117.59(18)
C54 C53 C65 120.22(18)
C53 C54 H54 118.0
C53 C54 C55 124.08(19)
C55 C54 H54 118.0
C54 C55 C66 119.15(18)
C56 C55 C54 117.79(18)
C56 C55 C66 123.01(18)
C55 C56 H56 120.1
C55 C56 C57 119.83(18)
C57 C56 H56 120.1
C52 C57 C58 106.30(16)
C56 C57 C52 121.35(18)
C56 C57 C58 132.22(18)
C59 C58 C57 132.44(18)
C59 C58 C63 121.49(18)
C63 C58 C57 106.05(16)
C58 C59 H59 120.0
C60 C59 C58 120.05(17)
C60 C59 H59 120.0
C59 C60 C61 117.17(18)
C59 C60 C70 122.56(17)
C61 C60 C70 120.17(17)
C60 C61 H61 117.9
C62 C61 C60 124.21(18)
C62 C61 H61 117.9
C61 C62 C63 117.33(17)
C61 C62 C64 120.05(17)
C63 C62 C64 122.54(18)
N51 C63 C58 111.55(16)
C62 C63 N51 129.17(17)
C62 C63 C58 119.14(18)
P51 C64 H64A 109.5
P51 C64 H64B 109.5
C62 C64 P51 110.92(13)
C62 C64 H64A 109.5
C62 C64 H64B 109.5
H64A C64 H64B 108.0
P52 C65 H65A 108.9
P52 C65 H65B 108.9
C53 C65 P52 113.16(14)
C53 C65 H65A 108.9
C53 C65 H65B 108.9
H65A C65 H65B 107.8
C67 C66 C55 110.25(18)
C67 C66 C68 108.0(2)
C67 C66 C69 110.6(2)
C68 C66 C55 111.89(18)
C68 C66 C69 107.4(2)
C69 C66 C55 108.62(18)
C66 C67 H67A 109.5
C66 C67 H67B 109.5
C66 C67 H67C 109.5
H67A C67 H67B 109.5
H67A C67 H67C 109.5
H67B C67 H67C 109.5
C66 C68 H68A 109.5
C66 C68 H68B 109.5
C66 C68 H68C 109.5
H68A C68 H68B 109.5
H68A C68 H68C 109.5
H68B C68 H68C 109.5
C66 C69 H69A 109.5
C66 C69 H69B 109.5
C66 C69 H69C 109.5
H69A C69 H69B 109.5
H69A C69 H69C 109.5
H69B C69 H69C 109.5
C60 C70 C71 107.64(17)
C72 C70 C60 111.71(17)
C72 C70 C71 108.69(17)
C73 C70 C60 112.11(17)
C73 C70 C71 108.71(19)
C73 C70 C72 107.89(18)
C70 C71 H71A 109.5
C70 C71 H71B 109.5
C70 C71 H71C 109.5
H71A C71 H71B 109.5
H71A C71 H71C 109.5
H71B C71 H71C 109.5
C70 C72 H72A 109.5
C70 C72 H72B 109.5
C70 C72 H72C 109.5
H72A C72 H72B 109.5
H72A C72 H72C 109.5
H72B C72 H72C 109.5
C70 C73 H73A 109.5
C70 C73 H73B 109.5
C70 C73 H73C 109.5
H73A C73 H73B 109.5
H73A C73 H73C 109.5
H73B C73 H73C 109.5
P51 C74 H74 107.1
C75 C74 P51 111.14(14)
C75 C74 H74 107.1
C76 C74 P51 112.62(14)
C76 C74 H74 107.1
C76 C74 C75 111.41(17)
C74 C75 H75A 109.5
C74 C75 H75B 109.5
C74 C75 H75C 109.5
H75A C75 H75B 109.5
H75A C75 H75C 109.5
H75B C75 H75C 109.5
C74 C76 H76A 109.5
C74 C76 H76B 109.5
C74 C76 H76C 109.5
H76A C76 H76B 109.5
H76A C76 H76C 109.5
H76B C76 H76C 109.5
P51 C77 H77 107.3
C78 C77 P51 109.95(14)
C78 C77 H77 107.3
C79 C77 P51 114.32(16)
C79 C77 H77 107.3
C79 C77 C78 110.33(18)
C77 C78 H78A 109.5
C77 C78 H78B 109.5
C77 C78 H78C 109.5
H78A C78 H78B 109.5
H78A C78 H78C 109.5
H78B C78 H78C 109.5
C77 C79 H79A 109.5
C77 C79 H79B 109.5
C77 C79 H79C 109.5
H79A C79 H79B 109.5
H79A C79 H79C 109.5
H79B C79 H79C 109.5
P52 C80 H80 105.7
C81 C80 P52 114.95(16)
C81 C80 H80 105.7
C81 C80 C82 111.49(19)
C82 C80 P52 112.33(15)
C82 C80 H80 105.7
C80 C81 H81A 109.5
C80 C81 H81B 109.5
C80 C81 H81C 109.5
H81A C81 H81B 109.5
H81A C81 H81C 109.5
H81B C81 H81C 109.5
C80 C82 H82A 109.5
C80 C82 H82B 109.5
C80 C82 H82C 109.5
H82A C82 H82B 109.5
H82A C82 H82C 109.5
H82B C82 H82C 109.5
P52 C83 H83 108.2
C84 C83 P52 112.30(16)
C84 C83 H83 108.2
C84 C83 C85 108.9(2)
C85 C83 P52 111.00(16)
C85 C83 H83 108.2
C83 C84 H84A 109.5
C83 C84 H84B 109.5
C83 C84 H84C 109.5
H84A C84 H84B 109.5
H84A C84 H84C 109.5
H84B C84 H84C 109.5
C83 C85 H85A 109.5
C83 C85 H85B 109.5
C83 C85 H85C 109.5
H85A C85 H85B 109.5
H85A C85 H85C 109.5
H85B C85 H85C 109.5

loop_
_geom_bond_atom_site_label_1
_geom_bond_atom_site_label_2
_geom_bond_distance
Zr1 Cl1 2.4288(5)
Zr1 Cl2 2.4158(5)
Zr1 Cl3 2.4295(5)
Zr1 P1 2.7646(5)
Zr1 P2 2.7839(5)
Zr1 N1 2.1939(15)
P1 C14 1.8391(19)
P1 C24 1.860(2)
P1 C27 1.841(2)
P2 C15 1.8291(18)
P2 C30 1.8559(19)
P2 C33 1.8472(19)
N1 C2 1.416(2)
N1 C13 1.423(2)
C2 C3 1.406(2)
C2 C7 1.410(2)
C3 C4 1.394(2)
C3 C15 1.505(2)
C4 H4 0.9500
C4 C5 1.402(3)
C5 C6 1.393(2)
C5 C16 1.536(3)
C6 H6 0.9500
C6 C7 1.387(2)
C7 C8 1.438(2)
C8 C9 1.393(2)
C8 C13 1.415(2)
C9 H9 0.9500
C9 C10 1.385(3)
C10 C11 1.403(3)
C10 C20 1.533(3)
C11 H11 0.9500
C11 C12 1.398(3)
C12 C13 1.414(2)
C12 C14 1.516(3)
C14 H14A 0.9900
C14 H14B 0.9900
C15 H15A 0.9900
C15 H15B 0.9900
C16 C17 1.529(3)
C16 C18 1.539(3)
C16 C19 1.532(3)
C17 H17A 0.9800
C17 H17B 0.9800
C17 H17C 0.9800
C18 H18A 0.9800
C18 H18B 0.9800
C18 H18C 0.9800
C19 H19A 0.9800
C19 H19B 0.9800
C19 H19C 0.9800
C20 C21 1.530(3)
C20 C22 1.530(3)
C20 C23 1.536(3)
C21 H21A 0.9800
C21 H21B 0.9800
C21 H21C 0.9800
C22 H22A 0.9800
C22 H22B 0.9800
C22 H22C 0.9800
C23 H23A 0.9800
C23 H23B 0.9800
C23 H23C 0.9800
C24 H24 1.0000
C24 C25 1.536(3)
C24 C26 1.528(3)
C25 H25A 0.9800
C25 H25B 0.9800
C25 H25C 0.9800
C26 H26A 0.9800
C26 H26B 0.9800
C26 H26C 0.9800
C27 H27 1.0000
C27 C28 1.534(3)
C27 C29 1.534(3)
C28 H28A 0.9800
C28 H28B 0.9800
C28 H28C 0.9800
C29 H29A 0.9800
C29 H29B 0.9800
C29 H29C 0.9800
C30 H30 1.0000
C30 C31 1.527(3)
C30 C32 1.529(3)
C31 H31A 0.9800
C31 H31B 0.9800
C31 H31C 0.9800
C32 H32A 0.9800
C32 H32B 0.9800
C32 H32C 0.9800
C33 H33 1.0000
C33 C34 1.535(3)
C33 C35 1.528(3)
C34 H34A 0.9800
C34 H34B 0.9800
C34 H34C 0.9800
C35 H35A 0.9800
C35 H35B 0.9800
C35 H35C 0.9800
Zr51 Cl51 2.4162(5)
Zr51 Cl52 2.4163(5)
Zr51 Cl53 2.4477(5)
Zr51 P51 2.7568(5)
Zr51 P52 2.7958(5)
Zr51 N51 2.1975(16)
P51 C64 1.836(2)
P51 C74 1.857(2)
P51 C77 1.848(2)
P52 C65 1.831(2)
P52 C80 1.867(2)
P52 C83 1.841(2)
N51 C52 1.414(2)
N51 C63 1.416(2)
C52 C53 1.405(3)
C52 C57 1.411(3)
C53 C54 1.388(3)
C53 C65 1.501(3)
C54 H54 0.9500
C54 C55 1.404(3)
C55 C56 1.386(3)
C55 C66 1.536(3)
C56 H56 0.9500
C56 C57 1.403(3)
C57 C58 1.440(3)
C58 C59 1.392(3)
C58 C63 1.417(3)
C59 H59 0.9500
C59 C60 1.391(3)
C60 C61 1.416(3)
C60 C70 1.534(3)
C61 H61 0.9500
C61 C62 1.386(3)
C62 C63 1.406(3)
C62 C64 1.513(3)
C64 H64A 0.9900
C64 H64B 0.9900
C65 H65A 0.9900
C65 H65B 0.9900
C66 C67 1.521(3)
C66 C68 1.527(3)
C66 C69 1.532(3)
C67 H67A 0.9800
C67 H67B 0.9800
C67 H67C 0.9800
C68 H68A 0.9800
C68 H68B 0.9800
C68 H68C 0.9800
C69 H69A 0.9800
C69 H69B 0.9800
C69 H69C 0.9800
C70 C71 1.541(3)
C70 C72 1.533(3)
C70 C73 1.530(3)
C71 H71A 0.9800
C71 H71B 0.9800
C71 H71C 0.9800
C72 H72A 0.9800
C72 H72B 0.9800
C72 H72C 0.9800
C73 H73A 0.9800
C73 H73B 0.9800
C73 H73C 0.9800
C74 H74 1.0000
C74 C75 1.539(3)
C74 C76 1.530(3)
C75 H75A 0.9800
C75 H75B 0.9800
C75 H75C 0.9800
C76 H76A 0.9800
C76 H76B 0.9800
C76 H76C 0.9800
C77 H77 1.0000
C77 C78 1.533(3)
C77 C79 1.529(3)
C78 H78A 0.9800
C78 H78B 0.9800
C78 H78C 0.9800
C79 H79A 0.9800
C79 H79B 0.9800
C79 H79C 0.9800
C80 H80 1.0000
C80 C81 1.523(3)
C80 C82 1.531(3)
C81 H81A 0.9800
C81 H81B 0.9800
C81 H81C 0.9800
C82 H82A 0.9800
C82 H82B 0.9800
C82 H82C 0.9800
C83 H83 1.0000
C83 C84 1.528(3)
C83 C85 1.537(3)
C84 H84A 0.9800
C84 H84B 0.9800
C84 H84C 0.9800
C85 H85A 0.9800
C85 H85B 0.9800
C85 H85C 0.9800

loop_
_geom_torsion_atom_site_label_1
_geom_torsion_atom_site_label_2
_geom_torsion_atom_site_label_3
_geom_torsion_atom_site_label_4
_geom_torsion
Zr1 P1 C14 C12 -62.37(12)
Zr1 P1 C24 C25 36.72(18)
Zr1 P1 C24 C26 -88.51(15)
Zr1 P1 C27 C28 -72.23(15)
Zr1 P1 C27 C29 162.35(13)
Zr1 P2 C15 C3 56.46(13)
Zr1 P2 C30 C31 46.01(16)
Zr1 P2 C30 C32 -78.97(17)
Zr1 P2 C33 C34 57.47(15)
Zr1 P2 C33 C35 -175.16(12)
Zr1 N1 C2 C3 52.9(2)
Zr1 N1 C2 C7 -129.69(13)
Zr1 N1 C13 C8 133.33(13)
Zr1 N1 C13 C12 -49.6(2)
N1 C2 C3 C4 -177.71(17)
N1 C2 C3 C15 2.1(3)
N1 C2 C7 C6 177.77(16)
N1 C2 C7 C8 -3.1(2)
C2 N1 C13 C8 -4.01(19)
C2 N1 C13 C12 173.03(18)
C2 C3 C4 C5 -1.4(3)
C2 C3 C15 P2 -64.1(2)
C2 C7 C8 C9 -176.11(19)
C2 C7 C8 C13 0.49(19)
C3 C2 C7 C6 -4.5(3)
C3 C2 C7 C8 174.67(16)
C3 C4 C5 C6 -2.8(3)
C3 C4 C5 C16 175.66(17)
C4 C3 C15 P2 115.78(16)
C4 C5 C6 C7 3.5(3)
C4 C5 C16 C17 -0.6(3)
C4 C5 C16 C18 -119.5(2)
C4 C5 C16 C19 120.9(2)
C5 C6 C7 C2 0.1(3)
C5 C6 C7 C8 -178.80(18)
C6 C5 C16 C17 177.91(17)
C6 C5 C16 C18 59.0(2)
C6 C5 C16 C19 -60.6(2)
C6 C7 C8 C9 2.9(3)
C6 C7 C8 C13 179.51(19)
C7 C2 C3 C4 5.0(2)
C7 C2 C3 C15 -175.16(16)
C7 C8 C9 C10 174.80(18)
C7 C8 C13 N1 2.3(2)
C7 C8 C13 C12 -175.21(15)
C8 C9 C10 C11 0.6(3)
C8 C9 C10 C20 -175.19(16)
C9 C8 C13 N1 179.21(16)
C9 C8 C13 C12 1.7(3)
C9 C10 C11 C12 -0.3(3)
C9 C10 C20 C21 -161.30(19)
C9 C10 C20 C22 -40.7(2)
C9 C10 C20 C23 78.4(2)
C10 C11 C12 C13 0.8(3)
C10 C11 C12 C14 -179.20(17)
C11 C10 C20 C21 23.1(3)
C11 C10 C20 C22 143.79(19)
C11 C10 C20 C23 -97.2(2)
C11 C12 C13 N1 -178.28(17)
C11 C12 C13 C8 -1.4(2)
C11 C12 C14 P1 -111.59(16)
C13 N1 C2 C3 -173.11(18)
C13 N1 C2 C7 4.35(19)
C13 C8 C9 C10 -1.3(3)
C13 C12 C14 P1 68.5(2)
C14 P1 C24 C25 146.71(15)
C14 P1 C24 C26 21.49(17)
C14 P1 C27 C28 -179.00(14)
C14 P1 C27 C29 55.59(17)
C14 C12 C13 N1 1.7(3)
C14 C12 C13 C8 178.55(16)
C15 P2 C30 C31 -69.05(15)
C15 P2 C30 C32 165.97(16)
C15 P2 C33 C34 168.73(14)
C15 P2 C33 C35 -63.90(16)
C15 C3 C4 C5 178.71(17)
C16 C5 C6 C7 -175.10(17)
C20 C10 C11 C12 175.42(17)
C24 P1 C14 C12 171.83(13)
C24 P1 C27 C28 66.92(16)
C24 P1 C27 C29 -58.49(18)
C27 P1 C14 C12 58.33(15)
C27 P1 C24 C25 -100.40(16)
C27 P1 C24 C26 134.37(15)
C30 P2 C15 C3 -173.99(13)
C30 P2 C33 C34 -84.25(15)
C30 P2 C33 C35 43.11(17)
C33 P2 C15 C3 -61.91(14)
C33 P2 C30 C31 -177.38(13)
C33 P2 C30 C32 57.64(17)
Zr51 P51 C64 C62 -56.69(14)
Zr51 P51 C74 C75 39.75(17)
Zr51 P51 C74 C76 -86.06(15)
Zr51 P51 C77 C78 -71.01(16)
Zr51 P51 C77 C79 164.27(14)
Zr51 P52 C65 C53 59.53(15)
Zr51 P52 C80 C81 -55.22(19)
Zr51 P52 C80 C82 175.89(15)
Zr51 P52 C83 C84 -39.88(19)
Zr51 P52 C83 C85 82.28(19)
Zr51 N51 C52 C53 55.7(3)
Zr51 N51 C52 C57 -127.30(15)
Zr51 N51 C63 C58 130.59(14)
Zr51 N51 C63 C62 -53.9(2)
N51 C52 C53 C54 176.79(19)
N51 C52 C53 C65 -3.8(3)
N51 C52 C57 C56 -178.85(17)
N51 C52 C57 C58 -2.4(2)
C52 N51 C63 C58 -6.3(2)
C52 N51 C63 C62 169.20(19)
C52 C53 C54 C55 1.2(3)
C52 C53 C65 P52 -62.5(2)
C52 C57 C58 C59 -179.9(2)
C52 C57 C58 C63 -1.5(2)
C53 C52 C57 C56 -1.6(3)
C53 C52 C57 C58 174.86(17)
C53 C54 C55 C56 -0.8(3)
C53 C54 C55 C66 -178.20(19)
C54 C53 C65 P52 116.85(19)
C54 C55 C56 C57 -0.8(3)
C54 C55 C66 C67 -52.0(3)
C54 C55 C66 C68 -172.3(2)
C54 C55 C66 C69 69.3(3)
C55 C56 C57 C52 2.0(3)
C55 C56 C57 C58 -173.4(2)
C56 C55 C66 C67 130.7(2)
C56 C55 C66 C68 10.5(3)
C56 C55 C66 C69 -107.9(2)
C56 C57 C58 C59 -4.0(4)
C56 C57 C58 C63 174.3(2)
C57 C52 C53 C54 0.0(3)
C57 C52 C53 C65 179.40(18)
C57 C58 C59 C60 177.2(2)
C57 C58 C63 N51 5.0(2)
C57 C58 C63 C62 -171.00(17)
C58 C59 C60 C61 -4.7(3)
C58 C59 C60 C70 171.55(18)
C59 C58 C63 N51 -176.39(17)
C59 C58 C63 C62 7.6(3)
C59 C60 C61 C62 4.1(3)
C59 C60 C70 C71 -100.6(2)
C59 C60 C70 C72 140.16(19)
C59 C60 C70 C73 18.9(3)
C60 C61 C62 C63 2.3(3)
C60 C61 C62 C64 -174.38(18)
C61 C60 C70 C71 75.6(2)
C61 C60 C70 C72 -43.7(2)
C61 C60 C70 C73 -164.90(19)
C61 C62 C63 N51 176.74(19)
C61 C62 C63 C58 -8.0(3)
C61 C62 C64 P51 -109.94(18)
C63 N51 C52 C53 -171.65(19)
C63 N51 C52 C57 5.3(2)
C63 C58 C59 C60 -0.9(3)
C63 C62 C64 P51 73.5(2)
C64 P51 C74 C75 152.30(14)
C64 P51 C74 C76 26.49(17)
C64 P51 C77 C78 -179.54(14)
C64 P51 C77 C79 55.73(18)
C64 C62 C63 N51 -6.6(3)
C64 C62 C63 C58 168.60(18)
C65 P52 C80 C81 -163.27(18)
C65 P52 C80 C82 67.8(2)
C65 P52 C83 C84 74.95(18)
C65 P52 C83 C85 -162.90(18)
C65 C53 C54 C55 -178.21(19)
C66 C55 C56 C57 176.52(19)
C70 C60 C61 C62 -172.25(18)
C74 P51 C64 C62 176.12(14)
C74 P51 C77 C78 66.52(17)
C74 P51 C77 C79 -58.20(18)
C77 P51 C64 C62 63.45(16)
C77 P51 C74 C75 -94.69(16)
C77 P51 C74 C76 139.50(15)
C80 P52 C65 C53 -179.60(16)
C80 P52 C83 C84 -179.93(16)
C80 P52 C83 C85 -57.8(2)
C83 P52 C65 C53 -67.85(17)
C83 P52 C80 C81 86.28(19)
C83 P52 C80 C82 -42.6(2)
